data_4029110
loop_
_publ_author_name
'Wang, Yong'
'Song, Jinsheng'
'Xu, Li'
'Kan, Yuhe'
'Shi, Jianwu'
'Wang, Hua'

_publ_section_title
;
 Synthesis and characterization of cyclooctatetrathiophenes with different
 connection sequences.
;
_journal_issue 5
_journal_name_full 'The Journal of organic chemistry'
_journal_page_first 2255
_journal_page_last 2262
_journal_paper_doi 10.1021/jo500278d
_journal_volume 79
_journal_year 2014
_chemical_formula_sum 'C14 H22 S2 Si2'
_chemical_formula_weight 310.62
_chemical_name_systematic
;

 ?

;
_space_group_IT_number 19
_symmetry_cell_setting orthorhombic
_symmetry_space_group_name_Hall 'P 2ac 2ab'
_symmetry_space_group_name_H-M 'P 21 21 21'
_atom_sites_solution_hydrogens geom
_atom_sites_solution_primary direct
_atom_sites_solution_secondary difmap
_audit_creation_method SHELXL-97
_cell_angle_alpha 90.00
_cell_angle_beta 90.00
_cell_angle_gamma 90.00
_cell_formula_units_Z 4
_cell_length_a 6.4284(9)
_cell_length_b 14.765(2)
_cell_length_c 19.116(3)
_cell_measurement_reflns_used 1859
_cell_measurement_temperature 296(2)
_cell_measurement_theta_max 19.40
_cell_measurement_theta_min 2.54
_cell_volume 1814.4(5)
_computing_cell_refinement 'Bruker SMART'
_computing_data_collection 'Bruker SMART'
_computing_data_reduction 'Bruker SAINT'
_computing_molecular_graphics 'Bruker SHELXTL'
_computing_publication_material 'Bruker SHELXTL'
_computing_structure_refinement 'SHELXL-97 (Sheldrick, 1997)'
_computing_structure_solution 'SHELXS-97 (Sheldrick, 1990)'
_diffrn_ambient_temperature 296(2)
_diffrn_measured_fraction_theta_full 0.998
_diffrn_measured_fraction_theta_max 0.998
_diffrn_measurement_device_type 'CCD area detector'
_diffrn_measurement_method 'phi and omega scans'
_diffrn_radiation_monochromator graphite
_diffrn_radiation_source 'fine-focus sealed tube'
_diffrn_radiation_type MoK\a
_diffrn_radiation_wavelength 0.71073
_diffrn_reflns_av_R_equivalents 0.0221
_diffrn_reflns_av_sigmaI/netI 0.0261
_diffrn_reflns_limit_h_max 7
_diffrn_reflns_limit_h_min -7
_diffrn_reflns_limit_k_max 17
_diffrn_reflns_limit_k_min -10
_diffrn_reflns_limit_l_max 19
_diffrn_reflns_limit_l_min -22
_diffrn_reflns_number 9191
_diffrn_reflns_theta_full 25.00
_diffrn_reflns_theta_max 25.00
_diffrn_reflns_theta_min 2.13
_exptl_absorpt_coefficient_mu 0.410
_exptl_absorpt_correction_T_max 0.8598
_exptl_absorpt_correction_T_min 0.8213
_exptl_absorpt_correction_type multi-scan
_exptl_absorpt_process_details SADABS
_exptl_crystal_colour colorless
_exptl_crystal_density_diffrn 1.137
_exptl_crystal_density_method 'not measured'
_exptl_crystal_description block
_exptl_crystal_F_000 664
_exptl_crystal_size_max 0.50
_exptl_crystal_size_mid 0.46
_exptl_crystal_size_min 0.38
_refine_diff_density_max 0.223
_refine_diff_density_min -0.140
_refine_diff_density_rms 0.039
_refine_ls_abs_structure_details 'Flack H D (1983), Acta Cryst. A39, 876-881'
_refine_ls_abs_structure_Flack 0.11(9)
_refine_ls_extinction_method none
_refine_ls_goodness_of_fit_ref 1.041
_refine_ls_hydrogen_treatment constr
_refine_ls_matrix_type full
_refine_ls_number_parameters 163
_refine_ls_number_reflns 3188
_refine_ls_number_restraints 1
_refine_ls_restrained_S_all 1.043
_refine_ls_R_factor_all 0.0359
_refine_ls_R_factor_gt 0.0309
_refine_ls_shift/su_max 0.001
_refine_ls_shift/su_mean 0.000
_refine_ls_structure_factor_coef Fsqd
_refine_ls_weighting_details 'calc w=1/[\s^2^(Fo^2^)+(0.0487P)^2^+0.1911P] where P=(Fo^2^+2Fc^2^)/3'
_refine_ls_weighting_scheme calc
_refine_ls_wR_factor_gt 0.0794
_refine_ls_wR_factor_ref 0.0830
_reflns_number_gt 2913
_reflns_number_total 3188
_reflns_threshold_expression >2sigma(I)
_cod_data_source_file jo500278d_si_003.cif
_cod_data_source_block 1
_cod_depositor_comments
;
The following automatic conversions were performed:

'_symmetry_cell_setting' value 'Orthorhombic' changed to
'orthorhombic' according to
/usr/data/users/saulius/crontab/automatic-downloads/current/ACS/lib/dictionaries/cif_core.dic
dictionary named 'cif_core.dic' version 2.4.2 from
2011-04-26.

'_exptl_absorpt_correction_type' value 'Multi-scan'
changed to 'multi-scan' according to
/usr/data/users/saulius/crontab/automatic-downloads/current/ACS/lib/dictionaries/cif_core.dic
dictionary named 'cif_core.dic' version 2.4.2 from 2011-04-26.

Automatic conversion script
Id: cif_fix_values 2281 2013-09-26 08:29:07Z andrius 
;
_cod_original_cell_volume 1814.4(4)
_cod_original_sg_symbol_H-M P2(1)2(1)2(1)
_cod_database_code 4029110

loop_
_symmetry_equiv_pos_as_xyz
'x, y, z'
'-x+1/2, -y, z+1/2'
'-x, y+1/2, -z+1/2'
'x+1/2, -y+1/2, -z'

loop_
_atom_site_label
_atom_site_type_symbol
_atom_site_fract_x
_atom_site_fract_y
_atom_site_fract_z
_atom_site_U_iso_or_equiv
_atom_site_adp_type
_atom_site_occupancy
_atom_site_symmetry_multiplicity
_atom_site_calc_flag
_atom_site_refinement_flags
S1 S 0.82833(10) 1.28361(4) 0.13221(3) 0.05760(18) Uani 1 1 d .
S2 S 0.53533(11) 0.98513(4) 0.18148(4) 0.0647(2) Uani 1 1 d .
Si1 Si 1.06526(11) 1.46464(4) 0.09670(4) 0.05505(18) Uani 1 1 d U
Si2 Si 0.80509(10) 0.81236(4) 0.14854(3) 0.05011(17) Uani 1 1 d .
C1 C 1.0393(4) 1.33849(15) 0.09531(11) 0.0523(5) Uani 1 1 d .
C2 C 1.1730(4) 1.27578(17) 0.06835(13) 0.0628(6) Uani 1 1 d .
H2A H 1.2954 1.2912 0.0453 0.075 Uiso 1 1 calc R
C3 C 1.1077(4) 1.18449(16) 0.07879(13) 0.0601(6) Uani 1 1 d .
H3A H 1.1846 1.1348 0.0638 0.072 Uiso 1 1 calc R
C4 C 0.9223(3) 1.17672(14) 0.11281(10) 0.0476(5) Uani 1 1 d .
C5 C 0.8094(4) 1.09509(14) 0.13322(11) 0.0479(5) Uani 1 1 d .
C6 C 0.8911(4) 1.00528(14) 0.12552(11) 0.0482(5) Uani 1 1 d .
H6A H 1.0207 0.9937 0.1059 0.058 Uiso 1 1 calc R
C7 C 0.7622(4) 0.93766(14) 0.14948(11) 0.0474(5) Uani 1 1 d .
C8 C 0.6150(4) 1.09288(16) 0.16275(14) 0.0607(6) Uani 1 1 d .
H8 H 0.5355 1.1442 0.1716 0.073 Uiso 1 1 calc R
C9 C 0.9297(5) 1.51430(18) 0.02005(14) 0.0728(7) Uani 1 1 d U
H9A H 0.9438 1.5790 0.0211 0.109 Uiso 1 1 calc R
H9B H 0.7850 1.4984 0.0217 0.109 Uiso 1 1 calc R
H9C H 0.9904 1.4912 -0.0222 0.109 Uiso 1 1 calc R
C10 C 0.9455(6) 1.50900(19) 0.17882(14) 0.0786(8) Uani 1 1 d .
H10A H 0.9582 1.5738 0.1800 0.118 Uiso 1 1 calc R
H10B H 1.0156 1.4835 0.2185 0.118 Uiso 1 1 calc R
H10C H 0.8011 1.4926 0.1802 0.118 Uiso 1 1 calc R
C11 C 1.3480(5) 1.4915(2) 0.0914(2) 0.1025(11) Uani 1 1 d .
H11A H 1.3667 1.5560 0.0920 0.154 Uiso 1 1 calc R
H11B H 1.4042 1.4672 0.0489 0.154 Uiso 1 1 calc R
H11C H 1.4187 1.4652 0.1307 0.154 Uiso 1 1 calc R
C12 C 0.6842(5) 0.76215(19) 0.22825(15) 0.0765(8) Uani 1 1 d .
H12A H 0.7055 0.6978 0.2282 0.115 Uiso 1 1 calc R
H12B H 0.5377 0.7748 0.2284 0.115 Uiso 1 1 calc R
H12C H 0.7470 0.7880 0.2692 0.115 Uiso 1 1 calc R
C13 C 1.0917(4) 0.7927(2) 0.14636(18) 0.0802(8) Uani 1 1 d .
H13A H 1.1490 0.8195 0.1049 0.120 Uiso 1 1 calc R
H13B H 1.1189 0.7288 0.1463 0.120 Uiso 1 1 calc R
H13C H 1.1546 0.8197 0.1868 0.120 Uiso 1 1 calc R
C14 C 0.6788(5) 0.76390(18) 0.06936(15) 0.0773(8) Uani 1 1 d .
H14A H 0.7407 0.7896 0.0282 0.116 Uiso 1 1 calc R
H14B H 0.5329 0.7777 0.0701 0.116 Uiso 1 1 calc R
H14C H 0.6977 0.6994 0.0689 0.116 Uiso 1 1 calc R

loop_
_atom_site_aniso_label
_atom_site_aniso_U_11
_atom_site_aniso_U_22
_atom_site_aniso_U_33
_atom_site_aniso_U_23
_atom_site_aniso_U_13
_atom_site_aniso_U_12
S1 0.0549(3) 0.0440(3) 0.0740(4) -0.0026(3) 0.0150(3) 0.0017(3)
S2 0.0598(4) 0.0558(3) 0.0784(4) -0.0060(3) 0.0250(3) -0.0025(3)
Si1 0.0555(4) 0.0473(3) 0.0623(4) 0.0015(3) 0.0036(3) -0.0078(3)
Si2 0.0484(3) 0.0440(3) 0.0580(4) 0.0048(3) 0.0037(3) 0.0003(3)
C1 0.0538(13) 0.0499(12) 0.0530(12) 0.0034(10) 0.0034(11) -0.0034(11)
C2 0.0611(15) 0.0582(13) 0.0692(15) -0.0012(12) 0.0130(13) 0.0019(14)
C3 0.0639(16) 0.0478(12) 0.0685(14) -0.0008(11) 0.0130(12) 0.0073(12)
C4 0.0504(12) 0.0466(11) 0.0458(11) -0.0022(9) -0.0001(10) 0.0050(11)
C5 0.0550(13) 0.0458(11) 0.0429(11) -0.0035(9) 0.0000(11) 0.0030(11)
C6 0.0534(12) 0.0463(11) 0.0449(11) 0.0005(9) 0.0022(9) 0.0055(10)
C7 0.0498(12) 0.0498(12) 0.0427(11) 0.0017(9) 0.0033(10) 0.0032(10)
C8 0.0622(15) 0.0477(12) 0.0721(15) -0.0095(11) 0.0160(13) 0.0051(11)
C9 0.0865(19) 0.0621(15) 0.0696(15) 0.0125(12) 0.0075(14) 0.0013(15)
C10 0.105(2) 0.0629(15) 0.0675(16) -0.0081(13) 0.0051(16) -0.0026(17)
C11 0.0630(18) 0.090(2) 0.155(3) 0.003(2) 0.002(2) -0.0268(18)
C12 0.082(2) 0.0699(17) 0.0775(17) 0.0254(14) 0.0121(16) -0.0006(17)
C13 0.0542(15) 0.0685(16) 0.118(2) 0.0075(17) 0.0030(16) 0.0069(13)
C14 0.083(2) 0.0628(15) 0.0860(19) -0.0163(14) -0.0065(16) 0.0031(16)

loop_
_atom_type_symbol
_atom_type_description
_atom_type_scat_dispersion_real
_atom_type_scat_dispersion_imag
_atom_type_scat_source
C C 0.0033 0.0016 'International Tables Vol C Tables 4.2.6.8 and 6.1.1.4'
H H 0.0000 0.0000 'International Tables Vol C Tables 4.2.6.8 and 6.1.1.4'
Si Si 0.0817 0.0704 'International Tables Vol C Tables 4.2.6.8 and 6.1.1.4'
S S 0.1246 0.1234 'International Tables Vol C Tables 4.2.6.8 and 6.1.1.4'

loop_
_geom_angle_atom_site_label_1
_geom_angle_atom_site_label_2
_geom_angle_atom_site_label_3
_geom_angle
C4 S1 C1 93.79(11)
C8 S2 C7 92.89(11)
C9 Si1 C11 109.34(17)
C9 Si1 C10 109.37(14)
C11 Si1 C10 111.90(17)
C9 Si1 C1 109.90(12)
C11 Si1 C1 107.36(14)
C10 Si1 C1 108.94(11)
C14 Si2 C12 109.26(14)
C14 Si2 C13 110.66(16)
C12 Si2 C13 111.60(15)
C14 Si2 C7 108.90(11)
C12 Si2 C7 108.91(12)
C13 Si2 C7 107.44(12)
C2 C1 S1 109.27(17)
C2 C1 Si1 128.68(19)
S1 C1 Si1 122.04(13)
C1 C2 C3 113.8(2)
C1 C2 H2A 123.1
C3 C2 H2A 123.1
C4 C3 C2 113.8(2)
C4 C3 H3A 123.1
C2 C3 H3A 123.1
C3 C4 C5 129.2(2)
C3 C4 S1 109.32(17)
C5 C4 S1 121.49(16)
C8 C5 C6 110.7(2)
C8 C5 C4 125.6(2)
C6 C5 C4 123.7(2)
C7 C6 C5 114.6(2)
C7 C6 H6A 122.7
C5 C6 H6A 122.7
C6 C7 S2 109.35(16)
C6 C7 Si2 128.75(17)
S2 C7 Si2 121.89(13)
C5 C8 S2 112.41(18)
C5 C8 H8 123.8
S2 C8 H8 123.8
Si1 C9 H9A 109.5
Si1 C9 H9B 109.5
H9A C9 H9B 109.5
Si1 C9 H9C 109.5
H9A C9 H9C 109.5
H9B C9 H9C 109.5
Si1 C10 H10A 109.5
Si1 C10 H10B 109.5
H10A C10 H10B 109.5
Si1 C10 H10C 109.5
H10A C10 H10C 109.5
H10B C10 H10C 109.5
Si1 C11 H11A 109.5
Si1 C11 H11B 109.5
H11A C11 H11B 109.5
Si1 C11 H11C 109.5
H11A C11 H11C 109.5
H11B C11 H11C 109.5
Si2 C12 H12A 109.5
Si2 C12 H12B 109.5
H12A C12 H12B 109.5
Si2 C12 H12C 109.5
H12A C12 H12C 109.5
H12B C12 H12C 109.5
Si2 C13 H13A 109.5
Si2 C13 H13B 109.5
H13A C13 H13B 109.5
Si2 C13 H13C 109.5
H13A C13 H13C 109.5
H13B C13 H13C 109.5
Si2 C14 H14A 109.5
Si2 C14 H14B 109.5
H14A C14 H14B 109.5
Si2 C14 H14C 109.5
H14A C14 H14C 109.5
H14B C14 H14C 109.5

loop_
_geom_bond_atom_site_label_1
_geom_bond_atom_site_label_2
_geom_bond_distance
S1 C4 1.730(2)
S1 C1 1.730(2)
S2 C8 1.709(2)
S2 C7 1.730(2)
Si1 C9 1.856(3)
Si1 C11 1.863(3)
Si1 C10 1.867(3)
Si1 C1 1.870(2)
Si2 C14 1.861(3)
Si2 C12 1.864(3)
Si2 C13 1.865(3)
Si2 C7 1.871(2)
C1 C2 1.364(3)
C2 C3 1.426(3)
C2 H2A 0.9300
C3 C4 1.363(3)
C3 H3A 0.9300
C4 C5 1.460(3)
C5 C8 1.372(3)
C5 C6 1.434(3)
C6 C7 1.376(3)
C6 H6A 0.9300
C8 H8 0.9300
C9 H9A 0.9600
C9 H9B 0.9600
C9 H9C 0.9600
C10 H10A 0.9600
C10 H10B 0.9600
C10 H10C 0.9600
C11 H11A 0.9600
C11 H11B 0.9600
C11 H11C 0.9600
C12 H12A 0.9600
C12 H12B 0.9600
C12 H12C 0.9600
C13 H13A 0.9600
C13 H13B 0.9600
C13 H13C 0.9600
C14 H14A 0.9600
C14 H14B 0.9600
C14 H14C 0.9600
